data_7102606
loop_
_publ_author_name
'Anthony, S Philip'
'Radhakrishnan, T P'

_publ_section_title
;
 Helical and network coordination polymers based on a novel
 C2-symmetric ligand : SHG enhancement through specific metal
 coordination.
;
_journal_issue 9
_journal_name_full 'Chemical communications (Cambridge, England)'
_journal_page_first 1058
_journal_page_last 1059
_journal_paper_doi 10.1039/b316931f
_journal_year 2004
_chemical_formula_sum 'C40 H40 Ag2 Cl2 N8 O8'
_chemical_formula_weight 1047.44
_chemical_name_common Silver(i)(BCDC)Perchlorate
_chemical_name_systematic
;
Silver(I)(BCDC)Perchlorate
;
_space_group_IT_number 19
_symmetry_cell_setting orthorhombic
_symmetry_Int_Tables_number 19
_symmetry_space_group_name_Hall 'P 2ac 2ab'
_symmetry_space_group_name_H-M 'P 21 21 21'
_atom_sites_solution_hydrogens geom
_atom_sites_solution_primary direct
_atom_sites_solution_secondary difmap
_audit_creation_method SHELXL-97
_cell_angle_alpha 90.00
_cell_angle_beta 90.00
_cell_angle_gamma 90.00
_cell_formula_units_Z 4
_cell_length_a 9.488(3)
_cell_length_b 14.094(3)
_cell_length_c 31.354(4)
_cell_measurement_temperature 293(2)
_cell_volume 4193.0(16)
_computing_structure_refinement 'SHELXL-97 (Sheldrick, 1997)'
_computing_structure_solution 'SHELXS-97 (Sheldrick, 1990)'
_diffrn_ambient_temperature 293(2)
_diffrn_measured_fraction_theta_full 0.998
_diffrn_measured_fraction_theta_max 0.998
_diffrn_radiation_monochromator graphite
_diffrn_radiation_source 'fine-focus sealed tube'
_diffrn_radiation_type MoK\a
_diffrn_radiation_wavelength 0.71073
_diffrn_reflns_av_R_equivalents 0.0000
_diffrn_reflns_av_sigmaI/netI 0.0195
_diffrn_reflns_limit_h_max 11
_diffrn_reflns_limit_h_min 0
_diffrn_reflns_limit_k_max 17
_diffrn_reflns_limit_k_min 0
_diffrn_reflns_limit_l_max 37
_diffrn_reflns_limit_l_min 0
_diffrn_reflns_number 4401
_diffrn_reflns_theta_full 25.47
_diffrn_reflns_theta_max 25.47
_diffrn_reflns_theta_min 1.30
_exptl_absorpt_coefficient_mu 1.12
_exptl_absorpt_correction_T_max 0.9998
_exptl_absorpt_correction_T_min 0.9557
_exptl_absorpt_correction_type 'Empirical (psi-scan)'
_exptl_crystal_colour Colorless
_exptl_crystal_density_diffrn 1.659
_exptl_crystal_density_method 'not measured'
_exptl_crystal_description Cube
_exptl_crystal_F_000 2112
_exptl_crystal_size_max '0.64 mm'
_exptl_crystal_size_mid '0.60 mm'
_exptl_crystal_size_min '0.48 mm'
_refine_diff_density_max 0.78
_refine_diff_density_min -0.57
_refine_diff_density_rms 0.06
_refine_ls_abs_structure_details 'Flack H D (1983), Acta Cryst. A39, 876-881'
_refine_ls_abs_structure_Flack 0.0893(521)
_refine_ls_extinction_method none
_refine_ls_goodness_of_fit_ref 1.198
_refine_ls_hydrogen_treatment mixed
_refine_ls_matrix_type full
_refine_ls_number_parameters 561
_refine_ls_number_reflns 3794
_refine_ls_number_restraints 0
_refine_ls_restrained_S_all 1.198
_refine_ls_R_factor_all 0.0652
_refine_ls_R_factor_gt 0.0445
_refine_ls_shift/su_max 0.000
_refine_ls_shift/su_mean 0.000
_refine_ls_structure_factor_coef Fsqd
_refine_ls_weighting_details 'w=1/[\s^2^(Fo^2^)+(0.0608P)^2^+4.6990P] where P=(Fo^2^+2Fc^2^)/3'
_refine_ls_weighting_scheme calc
_refine_ls_wR_factor_gt 0.1194
_refine_ls_wR_factor_ref 0.1418
_reflns_number_gt 3794
_reflns_number_total 4368
_reflns_threshold_expression >2sigma(I)
_cod_data_source_file b316931f.txt
_cod_data_source_block AGBCDCCLO4
_cod_depositor_comments
;
The following automatic conversions were performed:
'_symmetry_cell_setting' value 'Orthorhombic' changed to 'orthorhombic'
according to '/home/saulius/struct/CIF-dictionaries/cif_core.dic'
dictionary named 'cif_core.dic' version 2.4.1 from 2010-06-29.

Automatic conversion script
Id: cif_fix_enum 1527 2010-12-29 10:47:43Z saulius 

The following automatic conversions were performed:

'_refine_ls_weighting_scheme' value 'calc
w=1/[\s^2^(Fo^2^)+(0.0608P)^2^+4.6990P] where P=(Fo^2^+2Fc^2^)/3' was
changed to 'calc'. New tag '_refine_ls_weighting_details' was
created. The value of the new tag was set to
'w=1/[\s^2^(Fo^2^)+(0.0608P)^2^+4.6990P] where P=(Fo^2^+2Fc^2^)/3'.

Automatic conversion script
Id: cif_fix_values 3143 2015-03-26 13:38:13Z robertas 
;
_cod_original_sg_symbol_H-M P212121
_cod_database_code 7102606

loop_
_symmetry_equiv_pos_as_xyz
'x, y, z'
'-x+1/2, -y, z+1/2'
'-x, y+1/2, -z+1/2'
'x+1/2, -y+1/2, -z'

loop_
_atom_site_label
_atom_site_type_symbol
_atom_site_fract_x
_atom_site_fract_y
_atom_site_fract_z
_atom_site_U_iso_or_equiv
_atom_site_adp_type
_atom_site_occupancy
_atom_site_calc_flag
_atom_site_refinement_flags
Ag1 Ag 0.39632(13) 0.26979(6) 0.871087(18) 0.0909(3) Uani 1 d .
Ag2 Ag 0.10609(10) -0.23457(5) 0.882467(19) 0.0735(3) Uani 1 d .
Cl1 Cl 0.2404(3) 0.0237(2) 0.86408(7) 0.0798(9) Uani 1 d .
Cl2 Cl 0.2799(3) -0.4721(2) 0.88781(7) 0.0843(9) Uani 1 d .
O1 O 0.2967(13) 0.0962(7) 0.8895(3) 0.156(5) Uani 1 d .
O2 O 0.3504(11) -0.0094(10) 0.8380(3) 0.157(5) Uani 1 d .
O3 O 0.1844(12) -0.0466(7) 0.8907(3) 0.137(4) Uani 1 d .
O4 O 0.1720(14) -0.5113(12) 0.9110(5) 0.213(7) Uani 1 d .
O5 O 0.2201(14) -0.4012(8) 0.8636(3) 0.171(6) Uani 1 d .
O6 O 0.3555(9) -0.5357(6) 0.8624(2) 0.110(3) Uani 1 d .
O7 O 0.1330(11) 0.0505(9) 0.8372(3) 0.146(4) Uani 1 d .
O8 O 0.3707(13) -0.4434(10) 0.9195(4) 0.177(6) Uani 1 d .
N1 N 0.3531(9) 0.2503(5) 0.8058(2) 0.070(2) Uani 1 d .
N2 N 0.1321(7) 0.0872(5) 0.61646(19) 0.0544(17) Uani 1 d .
H2 H 0.0420 0.0877 0.6134 0.065 Uiso 1 calc R
N3 N 0.3290(7) -0.0742(5) 0.62146(19) 0.0528(17) Uani 1 d .
H3 H 0.4193 -0.0718 0.6192 0.063 Uiso 1 calc R
N4 N 0.1133(9) -0.2043(5) 0.8167(2) 0.0655(19) Uani 1 d .
N5 N 0.1374(9) -0.2613(5) 0.9474(2) 0.067(2) Uani 1 d .
N6 N 0.3377(7) -0.4431(5) 1.13566(18) 0.0511(17) Uani 1 d .
H6 H 0.4276 -0.4490 1.1379 0.061 Uiso 1 calc R
N7 N 0.1424(7) -0.6046(5) 1.13349(19) 0.0508(17) Uani 1 d .
H7 H 0.0522 -0.6078 1.1359 0.061 Uiso 1 calc R
N8 N 0.3756(10) -0.7108(5) 0.9373(2) 0.070(2) Uani 1 d .
C1 C 0.3210(9) 0.2197(6) 0.7742(2) 0.054(2) Uani 1 d .
C2 C 0.2782(10) 0.1829(6) 0.7338(2) 0.055(2) Uani 1 d .
C3 C 0.3647(9) 0.1899(6) 0.6981(2) 0.054(2) Uani 1 d .
H3' H 0.4535 0.2171 0.7005 0.065 Uiso 1 calc R
C4 C 0.3192(10) 0.1565(6) 0.6591(3) 0.056(2) Uani 1 d .
H4 H 0.3782 0.1608 0.6355 0.067 Uiso 1 calc R
C5 C 0.1854(8) 0.1164(6) 0.6548(2) 0.0477(19) Uani 1 d .
C6 C 0.1011(9) 0.1100(6) 0.6910(2) 0.0532(19) Uani 1 d .
H6' H 0.0118 0.0833 0.6885 0.064 Uiso 1 calc R
C7 C 0.1445(8) 0.1415(6) 0.7300(3) 0.052(2) Uani 1 d .
H7' H 0.0863 0.1357 0.7537 0.063 Uiso 1 calc R
C8 C 0.2170(8) 0.0551(6) 0.5803(2) 0.0439(18) Uani 1 d .
H8 H 0.3069 0.0893 0.5808 0.053 Uiso 1 calc R
C9 C 0.1416(9) 0.0789(6) 0.5386(2) 0.054(2) Uani 1 d .
H9A H 0.1307 0.1471 0.5365 0.065 Uiso 1 calc R
H9B H 0.0482 0.0509 0.5390 0.065 Uiso 1 calc R
C10 C 0.2206(11) 0.0431(7) 0.5000(2) 0.065(2) Uani 1 d .
H10A H 0.3089 0.0772 0.4973 0.078 Uiso 1 calc R
H10B H 0.1653 0.0555 0.4745 0.078 Uiso 1 calc R
C11 C 0.2502(10) -0.0625(7) 0.5032(2) 0.062(2) Uani 1 d .
H11A H 0.1618 -0.0970 0.5024 0.074 Uiso 1 calc R
H11B H 0.3062 -0.0822 0.4789 0.074 Uiso 1 calc R
C12 C 0.3275(8) -0.0867(6) 0.5436(2) 0.0465(19) Uani 1 d .
H12A H 0.4201 -0.0577 0.5430 0.056 Uiso 1 calc R
H12B H 0.3401 -0.1549 0.5452 0.056 Uiso 1 calc R
C13 C 0.2486(8) -0.0529(6) 0.5832(2) 0.0459(19) Uani 1 d .
H13 H 0.1587 -0.0869 0.5848 0.055 Uiso 1 calc R
C14 C 0.2761(9) -0.0977(5) 0.6607(2) 0.0433(18) Uani 1 d .
C15 C 0.3640(9) -0.0880(6) 0.6962(2) 0.052(2) Uani 1 d .
H15 H 0.4550 -0.0649 0.6923 0.063 Uiso 1 calc R
C16 C 0.3200(9) -0.1115(6) 0.7364(2) 0.055(2) Uani 1 d .
H16 H 0.3782 -0.1011 0.7598 0.065 Uiso 1 calc R
C17 C 0.1869(9) -0.1510(5) 0.7416(2) 0.0479(19) Uani 1 d .
C18 C 0.0986(10) -0.1629(5) 0.7072(2) 0.056(2) Uani 1 d .
H18 H 0.0096 -0.1890 0.7111 0.067 Uiso 1 calc R
C19 C 0.1423(9) -0.1360(6) 0.6668(2) 0.051(2) Uani 1 d .
H19 H 0.0820 -0.1435 0.6437 0.061 Uiso 1 calc R
C20 C 0.1428(9) -0.1798(5) 0.7835(2) 0.052(2) Uani 1 d .
C21 C 0.1663(9) -0.2923(6) 0.9797(2) 0.053(2) Uani 1 d .
C22 C 0.2038(9) -0.3324(5) 1.0197(2) 0.049(2) Uani 1 d .
C23 C 0.1144(10) -0.3302(5) 1.0549(2) 0.053(2) Uani 1 d .
H23 H 0.0259 -0.3024 1.0524 0.064 Uiso 1 calc R
C24 C 0.1551(9) -0.3684(6) 1.0930(2) 0.054(2) Uani 1 d .
H24 H 0.0923 -0.3684 1.1157 0.064 Uiso 1 calc R
C25 C 0.2892(8) -0.4074(5) 1.0984(2) 0.0429(18) Uani 1 d .
C26 C 0.3780(9) -0.4088(6) 1.0629(2) 0.054(2) Uani 1 d .
H26 H 0.4673 -0.4353 1.0656 0.064 Uiso 1 calc R
C27 C 0.3385(9) -0.3725(6) 1.0243(2) 0.054(2) Uani 1 d .
H27 H 0.4002 -0.3743 1.0013 0.065 Uiso 1 calc R
C28 C 0.2533(8) -0.4729(6) 1.1729(2) 0.0426(18) Uani 1 d .
H28 H 0.1634 -0.4387 1.1722 0.051 Uiso 1 calc R
C29 C 0.3322(8) -0.4447(6) 1.2134(2) 0.0467(18) Uani 1 d .
H29A H 0.3443 -0.3763 1.2140 0.056 Uiso 1 calc R
H29B H 0.4250 -0.4736 1.2134 0.056 Uiso 1 calc R
C30 C 0.2515(9) -0.4764(7) 1.2531(2) 0.059(2) Uani 1 d .
H30A H 0.3065 -0.4617 1.2783 0.071 Uiso 1 calc R
H30B H 0.1634 -0.4416 1.2549 0.071 Uiso 1 calc R
C31 C 0.2211(10) -0.5813(7) 1.2520(2) 0.059(2) Uani 1 d .
H31A H 0.1632 -0.5981 1.2763 0.070 Uiso 1 calc R
H31B H 0.3090 -0.6161 1.2541 0.070 Uiso 1 calc R
C32 C 0.1458(9) -0.6097(6) 1.2114(2) 0.050(2) Uani 1 d .
H32A H 0.1349 -0.6781 1.2110 0.060 Uiso 1 calc R
H32B H 0.0524 -0.5818 1.2114 0.060 Uiso 1 calc R
C33 C 0.2226(8) -0.5792(6) 1.1719(2) 0.0433(18) Uani 1 d .
H33 H 0.3129 -0.6130 1.1710 0.052 Uiso 1 calc R
C34 C 0.1985(9) -0.6236(6) 1.0943(2) 0.0486(19) Uani 1 d .
C35 C 0.3341(9) -0.6582(6) 1.0880(2) 0.051(2) Uani 1 d .
H35 H 0.3929 -0.6673 1.1114 0.062 Uiso 1 calc R
C36 C 0.3823(10) -0.6791(5) 1.0478(2) 0.0529(19) Uani 1 d .
H36 H 0.4733 -0.7026 1.0444 0.063 Uiso 1 calc R
C37 C 0.2995(9) -0.6663(5) 1.0128(2) 0.051(2) Uani 1 d .
C38 C 0.1602(9) -0.6294(6) 1.0179(2) 0.051(2) Uani 1 d .
H38 H 0.1019 -0.6190 0.9945 0.061 Uiso 1 calc R
C39 C 0.1159(9) -0.6101(6) 1.0583(2) 0.0505(19) Uani 1 d .
H39 H 0.0251 -0.5866 1.0619 0.061 Uiso 1 calc R
C40 C 0.3439(9) -0.6912(6) 0.9707(2) 0.052(2) Uani 1 d .

loop_
_atom_site_aniso_label
_atom_site_aniso_U_11
_atom_site_aniso_U_22
_atom_site_aniso_U_33
_atom_site_aniso_U_23
_atom_site_aniso_U_13
_atom_site_aniso_U_12
Ag1 0.1469(9) 0.0850(6) 0.0410(3) -0.0084(3) -0.0005(4) -0.0165(8)
Ag2 0.1076(6) 0.0731(5) 0.0399(3) 0.0129(3) -0.0037(4) 0.0137(5)
Cl1 0.0806(17) 0.114(2) 0.0447(11) -0.0010(13) -0.0015(11) -0.0586(18)
Cl2 0.0874(18) 0.121(2) 0.0444(11) -0.0010(13) 0.0009(13) 0.0637(18)
O1 0.244(12) 0.147(9) 0.077(5) 0.014(6) -0.043(7) -0.129(9)
O2 0.118(8) 0.212(13) 0.140(8) -0.015(8) 0.054(7) -0.049(9)
O3 0.203(10) 0.131(7) 0.078(5) -0.015(5) 0.060(6) -0.090(8)
O4 0.139(10) 0.250(16) 0.251(14) 0.048(13) 0.111(11) 0.047(11)
O5 0.252(14) 0.169(10) 0.093(6) -0.010(6) -0.032(8) 0.152(10)
O6 0.119(6) 0.134(7) 0.076(4) -0.002(4) 0.030(5) 0.071(6)
O7 0.119(8) 0.175(10) 0.143(8) 0.018(7) -0.052(7) -0.035(8)
O8 0.181(11) 0.221(13) 0.128(8) -0.051(9) -0.070(8) 0.069(11)
N1 0.099(6) 0.063(5) 0.047(4) -0.011(3) 0.005(4) 0.008(5)
N2 0.042(4) 0.079(5) 0.042(3) -0.013(3) -0.002(3) 0.003(4)
N3 0.037(3) 0.076(5) 0.045(4) 0.005(3) -0.010(3) 0.002(3)
N4 0.095(6) 0.056(4) 0.046(3) 0.008(3) -0.001(4) 0.002(5)
N5 0.096(6) 0.063(4) 0.043(3) 0.015(3) 0.002(3) 0.005(5)
N6 0.042(4) 0.073(5) 0.038(3) 0.012(3) 0.003(3) -0.004(3)
N7 0.040(4) 0.068(4) 0.044(3) -0.010(3) -0.003(3) 0.001(3)
N8 0.094(6) 0.074(5) 0.044(4) -0.008(3) -0.005(4) -0.001(5)
C1 0.071(5) 0.047(5) 0.042(4) -0.002(4) 0.002(4) 0.005(4)
C2 0.070(6) 0.052(5) 0.043(4) -0.006(3) 0.000(4) 0.013(4)
C3 0.055(5) 0.054(4) 0.054(4) -0.010(4) 0.003(4) -0.012(4)
C4 0.058(5) 0.064(5) 0.047(4) -0.005(4) 0.009(4) -0.004(5)
C5 0.047(5) 0.045(4) 0.052(4) -0.001(3) 0.001(4) -0.003(4)
C6 0.040(4) 0.071(5) 0.048(4) -0.006(4) 0.003(4) 0.011(5)
C7 0.043(5) 0.063(5) 0.051(4) -0.006(4) 0.011(4) 0.012(4)
C8 0.034(4) 0.055(5) 0.043(4) -0.002(4) -0.002(3) -0.006(4)
C9 0.051(5) 0.072(5) 0.040(4) 0.009(4) 0.000(4) 0.004(4)
C10 0.072(6) 0.081(6) 0.041(4) 0.014(4) -0.005(4) -0.011(6)
C11 0.065(6) 0.078(6) 0.043(4) -0.009(4) 0.002(4) -0.011(5)
C12 0.041(4) 0.056(5) 0.042(4) -0.007(4) -0.006(3) 0.000(4)
C13 0.040(4) 0.062(5) 0.036(4) -0.003(3) 0.000(3) -0.015(4)
C14 0.045(5) 0.045(4) 0.040(4) 0.008(3) 0.000(3) 0.006(4)
C15 0.052(5) 0.062(5) 0.043(4) 0.007(4) -0.010(4) -0.002(4)
C16 0.055(5) 0.065(6) 0.044(4) 0.008(4) -0.015(4) -0.010(5)
C17 0.060(5) 0.043(4) 0.041(4) 0.006(3) 0.002(4) 0.013(4)
C18 0.058(5) 0.058(5) 0.051(4) 0.012(4) -0.003(5) -0.012(5)
C19 0.059(5) 0.062(5) 0.033(3) 0.000(3) -0.004(3) -0.008(4)
C20 0.065(6) 0.044(4) 0.047(4) 0.007(3) -0.002(4) 0.008(4)
C21 0.063(5) 0.048(5) 0.049(4) 0.000(3) 0.006(4) -0.003(4)
C22 0.066(6) 0.041(4) 0.040(4) 0.007(3) -0.005(4) -0.011(4)
C23 0.059(5) 0.054(5) 0.047(4) 0.005(3) -0.004(4) 0.014(5)
C24 0.056(5) 0.067(5) 0.038(4) 0.005(4) 0.007(4) 0.007(4)
C25 0.046(5) 0.040(4) 0.043(4) 0.006(3) -0.005(4) -0.011(4)
C26 0.044(5) 0.071(5) 0.046(4) 0.010(3) 0.004(4) -0.013(5)
C27 0.055(5) 0.062(5) 0.045(4) 0.008(4) 0.000(4) -0.006(4)
C28 0.036(4) 0.055(5) 0.037(4) 0.003(3) 0.000(3) 0.010(4)
C29 0.048(4) 0.056(5) 0.036(4) -0.003(3) -0.001(3) 0.001(4)
C30 0.058(5) 0.074(6) 0.046(4) -0.005(4) -0.001(4) 0.012(5)
C31 0.059(6) 0.076(6) 0.041(4) 0.011(4) -0.004(4) -0.002(5)
C32 0.051(5) 0.059(5) 0.041(4) 0.011(3) -0.003(3) 0.000(4)
C33 0.040(4) 0.054(5) 0.037(4) 0.001(3) -0.001(3) 0.007(4)
C34 0.054(5) 0.045(4) 0.046(4) -0.005(3) -0.001(4) -0.001(4)
C35 0.056(5) 0.063(5) 0.035(4) -0.007(4) -0.008(4) 0.004(4)
C36 0.055(5) 0.051(4) 0.052(4) -0.009(3) -0.004(4) 0.002(4)
C37 0.062(5) 0.048(4) 0.043(4) -0.004(3) -0.001(4) -0.010(4)
C38 0.052(5) 0.061(5) 0.039(4) -0.006(4) -0.012(4) -0.002(4)
C39 0.037(4) 0.066(5) 0.048(4) -0.007(4) -0.012(4) 0.002(5)
C40 0.060(5) 0.048(4) 0.046(4) -0.001(3) -0.008(4) -0.005(4)

loop_
_atom_type_symbol
_atom_type_description
_atom_type_scat_dispersion_real
_atom_type_scat_dispersion_imag
_atom_type_scat_source
C C 0.0033 0.0016 'International Tables Vol C Tables 4.2.6.8 and 6.1.1.4'
H H 0.0000 0.0000 'International Tables Vol C Tables 4.2.6.8 and 6.1.1.4'
N N 0.0061 0.0033 'International Tables Vol C Tables 4.2.6.8 and 6.1.1.4'
O O 0.0106 0.0060 'International Tables Vol C Tables 4.2.6.8 and 6.1.1.4'
Cl Cl 0.1484 0.1585 'International Tables Vol C Tables 4.2.6.8 and 6.1.1.4'
Ag Ag -0.8971 1.1015 'International Tables Vol C Tables 4.2.6.8 and 6.1.1.4'

loop_
_geom_angle_atom_site_label_1
_geom_angle_atom_site_label_2
_geom_angle_atom_site_label_3
_geom_angle
_geom_angle_site_symmetry_1
_geom_angle_site_symmetry_3
N8 Ag1 N1 163.4(4) 1_565 .
N5 Ag2 N4 169.9(4) . .
O7 Cl1 O3 106.2(7) . .
O7 Cl1 O1 115.5(8) . .
O3 Cl1 O1 108.7(5) . .
O7 Cl1 O2 106.5(8) . .
O3 Cl1 O2 113.2(7) . .
O1 Cl1 O2 106.8(7) . .
O8 Cl2 O4 101.7(10) . .
O8 Cl2 O5 116.3(8) . .
O4 Cl2 O5 106.1(8) . .
O8 Cl2 O6 106.2(6) . .
O4 Cl2 O6 115.3(8) . .
O5 Cl2 O6 111.3(5) . .
C1 N1 Ag1 163.9(7) . .
C5 N2 C8 124.8(7) . .
C14 N3 C13 126.8(6) . .
C20 N4 Ag2 165.9(8) . .
C21 N5 Ag2 166.1(7) . .
C25 N6 C28 127.1(7) . .
C34 N7 C33 125.7(7) . .
C40 N8 Ag1 167.6(8) . 1_545
N1 C1 C2 178.5(10) . .
C3 C2 C7 119.6(7) . .
C3 C2 C1 121.4(8) . .
C7 C2 C1 119.0(8) . .
C4 C3 C2 120.3(8) . .
C3 C4 C5 120.5(8) . .
N2 C5 C6 119.0(7) . .
N2 C5 C4 122.9(7) . .
C6 C5 C4 118.0(8) . .
C7 C6 C5 122.4(8) . .
C6 C7 C2 119.1(8) . .
N2 C8 C9 109.7(6) . .
N2 C8 C13 111.3(6) . .
C9 C8 C13 110.8(6) . .
C8 C9 C10 112.4(7) . .
C9 C10 C11 111.4(7) . .
C12 C11 C10 111.7(7) . .
C11 C12 C13 112.0(7) . .
N3 C13 C12 110.5(6) . .
N3 C13 C8 110.6(6) . .
C12 C13 C8 110.7(6) . .
N3 C14 C15 118.2(7) . .
N3 C14 C19 123.6(7) . .
C15 C14 C19 118.1(7) . .
C16 C15 C14 121.9(8) . .
C15 C16 C17 118.8(7) . .
C18 C17 C16 120.7(7) . .
C18 C17 C20 120.3(8) . .
C16 C17 C20 119.0(8) . .
C19 C18 C17 120.0(8) . .
C18 C19 C14 120.4(7) . .
N4 C20 C17 177.1(10) . .
N5 C21 C22 179.1(9) . .
C23 C22 C27 118.8(7) . .
C23 C22 C21 122.6(8) . .
C27 C22 C21 118.5(8) . .
C24 C23 C22 120.8(8) . .
C23 C24 C25 121.3(7) . .
N6 C25 C26 118.6(7) . .
N6 C25 C24 124.2(7) . .
C26 C25 C24 117.2(7) . .
C27 C26 C25 122.4(8) . .
C26 C27 C22 119.4(8) . .
N6 C28 C33 111.6(6) . .
N6 C28 C29 108.5(6) . .
C33 C28 C29 111.5(6) . .
C28 C29 C30 110.8(7) . .
C31 C30 C29 111.4(7) . .
C30 C31 C32 111.7(7) . .
C33 C32 C31 112.9(7) . .
N7 C33 C32 110.9(7) . .
N7 C33 C28 110.8(6) . .
C32 C33 C28 110.9(7) . .
N7 C34 C35 123.9(7) . .
N7 C34 C39 119.0(7) . .
C35 C34 C39 117.1(7) . .
C36 C35 C34 121.0(8) . .
C37 C36 C35 121.2(8) . .
C36 C37 C38 119.4(8) . .
C36 C37 C40 122.8(8) . .
C38 C37 C40 117.8(7) . .
C39 C38 C37 117.6(7) . .
C38 C39 C34 123.7(8) . .
N8 C40 C37 178.4(10) . .

loop_
_geom_bond_atom_site_label_1
_geom_bond_atom_site_label_2
_geom_bond_distance
_geom_bond_site_symmetry_2
Ag1 N8 2.102(6) 1_565
Ag1 N1 2.105(7) .
Ag2 N5 2.092(6) .
Ag2 N4 2.106(6) .
Cl1 O7 1.376(10) .
Cl1 O3 1.401(8) .
Cl1 O1 1.401(8) .
Cl1 O2 1.405(11) .
Cl2 O8 1.376(10) .
Cl2 O4 1.373(12) .
Cl2 O5 1.378(9) .
Cl2 O6 1.398(7) .
N1 C1 1.123(10) .
N2 C5 1.367(9) .
N2 C8 1.463(9) .
N3 C14 1.369(9) .
N3 C13 1.453(9) .
N4 C20 1.132(9) .
N5 C21 1.135(10) .
N6 C25 1.352(9) .
N6 C28 1.477(9) .
N7 C34 1.365(10) .
N7 C33 1.469(9) .
N8 C40 1.125(10) .
N8 Ag1 2.102(6) 1_545
C1 C2 1.428(11) .
C2 C3 1.392(11) .
C2 C7 1.401(12) .
C3 C4 1.379(11) .
C4 C5 1.397(12) .
C5 C6 1.391(10) .
C6 C7 1.364(11) .
C8 C9 1.527(10) .
C8 C13 1.553(12) .
C9 C10 1.511(11) .
C10 C11 1.518(14) .
C11 C12 1.503(10) .
C12 C13 1.525(10) .
C14 C15 1.397(10) .
C14 C19 1.393(11) .
C15 C16 1.369(11) .
C16 C17 1.390(12) .
C17 C18 1.376(11) .
C17 C20 1.439(11) .
C18 C19 1.384(10) .
C21 C22 1.423(11) .
C22 C23 1.391(11) .
C22 C27 1.405(12) .
C23 C24 1.365(10) .
C24 C25 1.397(11) .
C25 C26 1.397(10) .
C26 C27 1.365(10) .
C28 C33 1.527(12) .
C28 C29 1.528(10) .
C29 C30 1.527(10) .
C30 C31 1.507(13) .
C31 C32 1.512(10) .
C32 C33 1.500(10) .
C34 C35 1.390(11) .
C34 C39 1.387(10) .
C35 C36 1.374(10) .
C36 C37 1.362(11) .
C37 C38 1.429(12) .
C37 C40 1.430(11) .
C38 C39 1.361(10) .
